data_1558363
loop_
_publ_author_name
'Orama, Marjatta'
'Saarinen, Heikki'
'Korvenranta, Jorma'

_publ_section_title
;
 Equilibrium and Structural Studies on Metal Complexes of Oxime Ligands.
 Polynuclear Complex Formation of Copper(II) with 3-Aminopropanamidoxime
 and its N-Alkyl Derivatives
;
_journal_name_full 'Acta Chemica Scandinavica'
_journal_page_first 127
_journal_page_last 133
_journal_paper_doi 10.3891/acta.chem.scand.48-0127
_journal_volume 48
_journal_year 1994
_chemical_formula_sum 'C16 H40 Br2 Cu5 N12 O6'
_chemical_formula_weight 974.1
_chemical_name_common
;
[Cu5(L-H)4]Br2.2H2O (HL=2)
;
_space_group_IT_number 14
_space_group_name_Hall '-P 2ybc'
_space_group_name_H-M_alt 'P 1 21/c 1'
_symmetry_cell_setting monoclinic
_symmetry_Int_Tables_number 14
_symmetry_space_group_name_Hall '-P 2ybc'
_symmetry_space_group_name_H-M 'P 1 21/c 1'
_cell_angle_alpha 90.
_cell_angle_beta 100.06(4)
_cell_angle_gamma 90.
_cell_formula_units_Z 2
_cell_length_a 10.880(5)
_cell_length_b 5.930(3)
_cell_length_c 23.836(11)
_cell_volume 1514.2(13)
_diffrn_ambient_temperature 293
_diffrn_radiation_probe x-ray
_diffrn_radiation_type MoK\a
_diffrn_radiation_wavelength 0.71069
_exptl_absorpt_coefficient_mu 6.1
_exptl_crystal_density_diffrn 2.136
_refine_ls_goodness_of_fit_ref 1.24
_refine_ls_number_reflns 1110
_refine_ls_R_factor_gt 0.071
_refine_ls_wR_factor_gt 0.075
_cod_data_source_file Acta-Chem-Scand-1994-48-127.cif
_cod_data_source_block 1
_cod_original_cell_volume 1514.2(12)
_cod_original_sg_symbol_H-M 'P 21/c'
_cod_original_formula_sum 'C16 H40 Cu5 Br2 N12 O6'
_cod_database_code 1558363

loop_
_space_group_symop_id
_space_group_symop_operation_xyz
1 x,y,z
2 -x,1/2+y,1/2-z
3 -x,-y,-z
4 x,1/2-y,1/2+z

loop_
_atom_site_label
_atom_site_type_symbol
_atom_site_thermal_displace_type
_atom_site_fract_x
_atom_site_fract_y
_atom_site_fract_z
_atom_site_occupancy
_atom_site_U_iso_or_equiv
_atom_site_calc_flag
_atom_site_refinement_flags
_atom_site_disorder_assembly
_atom_site_disorder_group
Br1 Br Uiso 0.3980(3) 0.2342(4) 0.35960(10) 1.000 0.0700(10) . . . .
Cu1 Cu Uiso 0.00000 1.00000 0.00000 1.000 0.0450(10) . . . .
Cu2 Cu Uiso 0.1928(3) 1.4340(4) -0.00480(10) 1.000 0.0510(10) . . . .
Cu3 Cu Uiso 0.1682(3) 0.8355(4) 0.12240(10) 1.000 0.0490(10) . . . .
O1 O Uiso -0.0425(12) 1.223(2) -0.0565(5) 1.000 0.048(5) . . . .
O2 O Uiso 0.1452(13) 1.156(2) 0.0285(6) 1.000 0.069(6) . . . .
N1 N Uiso 0.0450(16) 1.396(3) -0.0651(6) 1.000 0.045(6) . . . .
N2 N Uiso 0.268(2) 1.671(4) -0.0481(9) 1.000 0.099(10) . . . .
N3 N Uiso -0.0783(16) 1.400(3) -0.1516(7) 1.000 0.054(7) . . . .
N4 N Uiso 0.2155(16) 1.105(3) 0.0842(7) 1.000 0.054(7) . . . .
N5 N Uiso 0.3153(19) 0.874(3) 0.1868(7) 1.000 0.070(8) . . . .
N6 N Uiso 0.3135(16) 1.428(3) 0.0638(7) 1.000 0.052(7) . . . .
C1 C Uiso 0.020(2) 1.478(4) -0.1171(8) 1.000 0.048(8) . . . .
C2 C Uiso 0.097(2) 1.669(4) -0.1338(9) 1.000 0.077(11) . . . .
C3 C Uiso 0.197(2) 1.778(5) -0.0926(10) 1.000 0.104(14) . . . .
C4 C Uiso 0.374(2) 1.791(4) -0.0222(10) 1.000 0.086(12) . . . .
C5 C Uiso 0.3045(19) 1.255(4) 0.0971(8) 1.000 0.039(7) . . . .
C6 C Uiso 0.3911(19) 1.226(3) 0.1519(8) 1.000 0.047(8) . . . .
C7 C Uiso 0.345(2) 1.100(4) 0.1979(8) 1.000 0.076(11) . . . .
C8 C Uiso 0.297(2) 0.752(4) 0.2407(8) 1.000 0.063(9) . . . .
O3 O Uiso 0.1135(16) 0.335(3) 0.2747(7) 1.000 0.090(7) . . . .

loop_
_atom_type_symbol
_atom_type_description
_atom_type_scat_dispersion_real
_atom_type_scat_dispersion_imag
_atom_type_scat_source
C C 0.0033 0.0016 ' International Tables Vol C Tables 4.2.6.8 and 6.1.1.4'
Br Br -0.2901 2.4595 ' International Tables Vol C Tables 4.2.6.8 and 6.1.1.4'
Cu Cu 0.3201 1.2651 ' International Tables Vol C Tables 4.2.6.8 and 6.1.1.4'
N N 0.0061 0.0033 ' International Tables Vol C Tables 4.2.6.8 and 6.1.1.4'
O O 0.0106 0.0060 ' International Tables Vol C Tables 4.2.6.8 and 6.1.1.4'

loop_
_geom_angle_atom_site_label_1
_geom_angle_atom_site_label_2
_geom_angle_atom_site_label_3
_geom_angle
_geom_angle_site_symmetry_1
_geom_angle_site_symmetry_2
_geom_angle_site_symmetry_3
_geom_angle_publ_flag
O1 Cu1 O2 89.9(6) . . . yes
O1 Cu1 O1 180.00 . . 3_575 yes
O1 Cu1 O2 90.1(6) . . 3_575 yes
O1 Cu1 O2 90.1(6) 3_575 . . yes
O2 Cu1 O2 180.00 . . 3_575 yes
O1 Cu1 O2 89.9(6) 3_575 . 3_575 yes
O1 Cu2 O2 62.1(5) . . . yes
O1 Cu2 N1 26.0(5) . . . yes
O1 Cu2 N2 119.4(7) . . . yes
O1 Cu2 N6 140.7(6) . . . yes
O2 Cu2 N1 87.7(7) . . . yes
O2 Cu2 N2 166.1(8) . . . yes
O2 Cu2 N6 80.0(7) . . . yes
N1 Cu2 N2 93.4(8) . . . yes
N1 Cu2 N6 166.4(7) . . . yes
N2 Cu2 N6 99.9(8) . . . yes
O2 Cu3 N4 26.1(6) . . . yes
O2 Cu3 N5 117.3(6) . . . yes
O1 Cu3 O2 62.4(5) 3_575 . . yes
O2 Cu3 N3 141.1(6) . . 3_575 yes
N4 Cu3 N5 91.3(7) . . . yes
O1 Cu3 N4 88.5(6) 3_575 . . yes
N3 Cu3 N4 164.7(8) 3_575 . . yes
O1 Cu3 N5 172.8(7) 3_575 . . yes
N3 Cu3 N5 101.2(7) 3_575 . . yes
O1 Cu3 N3 80.2(6) 3_575 . 3_575 yes
Cu1 O1 Cu2 84.9(4) . . . yes
Cu1 O1 N1 121.1(10) . . . yes
Cu1 O1 Cu3 120.4(6) . . 3_575 yes
Cu2 O1 N1 37.0(7) . . . yes
Cu2 O1 Cu3 150.0(6) . . 3_575 yes
Cu3 O1 N1 113.9(9) 3_575 . . yes
Cu1 O2 Cu2 123.1(7) . . . yes
Cu1 O2 Cu3 84.8(5) . . . yes
Cu1 O2 N4 120.9(11) . . . yes
Cu2 O2 Cu3 151.2(7) . . . yes
Cu2 O2 N4 114.7(11) . . . yes
Cu3 O2 N4 36.5(8) . . . yes
Cu2 N1 O1 116.9(10) . . . yes
Cu2 N1 C1 130.7(15) . . . yes
O1 N1 C1 111.4(16) . . . yes
Cu2 N2 C3 120.3(17) . . . yes
Cu2 N2 C4 120.5(16) . . . yes
C3 N2 C4 115(2) . . . yes
Cu3 N3 C1 116.3(14) 3_575 . . yes
Cu3 N4 O2 117.4(12) . . . yes
Cu3 N4 C5 133.6(14) . . . yes
O2 N4 C5 108.9(15) . . . yes
Cu3 N5 C7 112.2(14) . . . yes
Cu3 N5 C8 112.6(14) . . . yes
C7 N5 C8 111.0(16) . . . yes
Cu2 N6 C5 114.8(14) . . . yes
N1 C1 N3 118(2) . . . yes
N1 C1 C2 119.7(19) . . . yes
N3 C1 C2 122.0(18) . . . yes
C1 C2 C3 122.2(19) . . . no
N2 C3 C2 125(2) . . . yes
N4 C5 N6 121.3(18) . . . yes
N4 C5 C6 117.3(18) . . . yes
N6 C5 C6 121.4(19) . . . yes
C5 C6 C7 117.7(18) . . . no
N5 C7 C6 116.2(17) . . . yes

loop_
_geom_bond_atom_site_label_1
_geom_bond_atom_site_label_2
_geom_bond_distance
_geom_bond_site_symmetry_1
_geom_bond_site_symmetry_2
_geom_bond_publ_flag
Cu1 O1 1.886(12) . . yes
Cu1 O2 1.854(14) . . yes
Cu1 O1 1.886(12) . 3_575 yes
Cu1 O2 1.854(14) . 3_575 yes
Cu2 O1 2.922(13) . . yes
Cu2 O2 1.939(13) . . yes
Cu2 N1 1.974(16) . . yes
Cu2 N2 2.00(2) . . yes
Cu2 N6 1.910(17) . . yes
Cu3 O2 2.914(13) . . yes
Cu3 N4 1.952(18) . . yes
Cu3 N5 2.028(19) . . yes
Cu3 O1 1.926(13) . 3_575 yes
Cu3 N3 1.905(18) . 3_575 yes
O1 N1 1.44(2) . . yes
O2 N4 1.44(2) . . yes
N1 C1 1.32(2) . . yes
N2 C3 1.36(3) . . yes
N2 C4 1.40(3) . . yes
N3 C1 1.31(3) . . yes
N4 C5 1.31(3) . . yes
N5 C7 1.39(3) . . yes
N5 C8 1.52(3) . . yes
N6 C5 1.31(3) . . yes
C1 C2 1.50(3) . . no
C2 C3 1.48(3) . . no
C5 C6 1.48(3) . . no
C6 C7 1.49(3) . . no

loop_
_geom_torsion_atom_site_label_1
_geom_torsion_atom_site_label_2
_geom_torsion_atom_site_label_3
_geom_torsion_atom_site_label_4
_geom_torsion
_geom_torsion_site_symmetry_1
_geom_torsion_site_symmetry_2
_geom_torsion_site_symmetry_3
_geom_torsion_site_symmetry_4
_geom_torsion_publ_flag
O2 Cu1 O1 Cu2 0.7(5) . . . . no
O2 Cu1 O1 N1 9.2(12) . . . . no
O2 Cu1 O1 Cu3 163.8(8) . . . 3_575 no
O2 Cu1 O1 Cu2 -179.3(5) 3_575 . . . no
O2 Cu1 O1 N1 -170.8(12) 3_575 . . . no
O1 Cu1 O2 Cu2 -1.2(8) . . . . no
O1 Cu1 O2 Cu3 170.8(4) . . . . no
O1 Cu1 O2 N4 164.8(12) . . . . no
O1 Cu1 O2 Cu2 178.8(8) 3_575 . . . no
O1 Cu1 O2 Cu3 -9.2(4) 3_575 . . . no
O1 Cu1 O2 N4 -15.2(12) 3_575 . . . no
O2 Cu1 O1 Cu3 16.3(8) . . 3_575 . no
O2 Cu2 O1 Cu1 -0.7(5) . . . . no
O2 Cu2 O1 N1 -168.6(14) . . . . no
O2 Cu2 O1 Cu3 -150.6(14) . . . 3_575 no
N1 Cu2 O1 Cu1 167.9(14) . . . . no
N1 Cu2 O1 Cu3 18.0(13) . . . 3_575 no
N2 Cu2 O1 Cu1 163.5(8) . . . . no
N2 Cu2 O1 N1 -4.3(15) . . . . no
N2 Cu2 O1 Cu3 13.7(15) . . . 3_575 no
N6 Cu2 O1 Cu1 -17.5(11) . . . . no
N6 Cu2 O1 N1 174.7(14) . . . . no
N6 Cu2 O1 Cu3 -167.3(12) . . . 3_575 no
O1 Cu2 O2 Cu1 0.9(6) . . . . no
O1 Cu2 O2 Cu3 -162.4(16) . . . . no
O1 Cu2 O2 N4 -165.9(13) . . . . no
N1 Cu2 O2 Cu1 -4.1(9) . . . . no
N1 Cu2 O2 Cu3 -167.4(14) . . . . no
N1 Cu2 O2 N4 -170.9(12) . . . . no
N6 Cu2 O2 Cu1 170.2(10) . . . . no
N6 Cu2 O2 Cu3 6.9(14) . . . . no
N6 Cu2 O2 N4 3.4(12) . . . . no
O1 Cu2 N1 C1 -168(3) . . . . no
O2 Cu2 N1 O1 10.1(12) . . . . no
O2 Cu2 N1 C1 -158(2) . . . . no
N2 Cu2 N1 O1 176.2(13) . . . . no
N2 Cu2 N1 C1 8(2) . . . . no
O1 Cu2 N2 C3 19(2) . . . . no
O1 Cu2 N2 C4 173.6(16) . . . . no
N1 Cu2 N2 C3 17(2) . . . . no
N1 Cu2 N2 C4 171.7(19) . . . . no
N6 Cu2 N2 C3 -161(2) . . . . no
N6 Cu2 N2 C4 -6(2) . . . . no
O1 Cu2 N6 C5 14(2) . . . . no
O2 Cu2 N6 C5 -0.7(15) . . . . no
N2 Cu2 N6 C5 -166.6(16) . . . . no
N4 Cu3 O2 Cu1 -171.4(15) . . . . no
N4 Cu3 O2 Cu2 -5.4(14) . . . . no
N5 Cu3 O2 Cu1 -178.0(7) . . . . no
N5 Cu3 O2 Cu2 -12.0(16) . . . . no
N5 Cu3 O2 N4 -6.6(15) . . . . no
O1 Cu3 O2 Cu1 10.2(5) 3_575 . . . no
O1 Cu3 O2 Cu2 176.1(16) 3_575 . . . no
O1 Cu3 O2 N4 -178.4(14) 3_575 . . . no
N3 Cu3 O2 Cu1 -7.4(11) 3_575 . . . no
N3 Cu3 O2 Cu2 158.6(14) 3_575 . . . no
N3 Cu3 O2 N4 164.0(15) 3_575 . . . no
O2 Cu3 N4 C5 -177(3) . . . . no
N5 Cu3 N4 O2 174.2(13) . . . . no
N5 Cu3 N4 C5 -3(2) . . . . no
O1 Cu3 N4 O2 1.4(13) 3_575 . . . no
O1 Cu3 N4 C5 -175(2) 3_575 . . . no
O2 Cu3 N5 C7 35.6(16) . . . . no
O2 Cu3 N5 C8 161.7(12) . . . . no
N4 Cu3 N5 C7 32.7(15) . . . . no
N4 Cu3 N5 C8 158.8(14) . . . . no
N3 Cu3 N5 C7 -138.4(15) 3_575 . . . no
N3 Cu3 N5 C8 -12.3(15) 3_575 . . . no
O2 Cu3 O1 Cu1 -11.6(6) . . 3_575 . no
O2 Cu3 O1 Cu2 -156.1(13) . . 3_575 3_575 no
O2 Cu3 O1 N1 -167.9(12) . . 3_575 3_575 no
N4 Cu3 O1 Cu1 -12.3(9) . . 3_575 . no
N4 Cu3 O1 Cu2 -156.8(12) . . 3_575 3_575 no
N4 Cu3 O1 N1 -168.6(12) . . 3_575 3_575 no
O2 Cu3 N3 C1 14(2) . . 3_575 3_575 no
N5 Cu3 N3 C1 -174.9(16) . . 3_575 3_575 no
Cu1 O1 N1 Cu2 -14.2(16) . . . . no
Cu1 O1 N1 C1 156.0(14) . . . . no
Cu2 O1 N1 C1 170(2) . . . . no
Cu3 O1 N1 Cu2 -170.3(7) 3_575 . . . no
Cu3 O1 N1 C1 -0.2(19) 3_575 . . . no
Cu1 O2 N4 Cu3 10.0(17) . . . . no
Cu1 O2 N4 C5 -172.5(13) . . . . no
Cu2 O2 N4 Cu3 177.1(8) . . . . no
Cu2 O2 N4 C5 -5.4(19) . . . . no
Cu3 O2 N4 C5 178(2) . . . . no
Cu2 N1 C1 N3 170.3(15) . . . . no
Cu2 N1 C1 C2 -15(3) . . . . no
O1 N1 C1 N3 2(3) . . . . no
O1 N1 C1 C2 177.0(17) . . . . no
Cu2 N2 C3 C2 -37(3) . . . . no
C4 N2 C3 C2 167(2) . . . . no
Cu3 N3 C1 N1 -3(3) 3_575 . . . no
Cu3 N3 C1 C2 -177.9(16) 3_575 . . . no
Cu3 N4 C5 N6 -178.0(15) . . . . no
Cu3 N4 C5 C6 0(3) . . . . no
O2 N4 C5 N6 5(3) . . . . no
O2 N4 C5 C6 -177.4(16) . . . . no
Cu3 N5 C7 C6 -65(2) . . . . no
C8 N5 C7 C6 167.6(18) . . . . no
Cu2 N6 C5 N4 -3(3) . . . . no
Cu2 N6 C5 C6 -179.9(15) . . . . no
N1 C1 C2 C3 -3(3) . . . . no
N3 C1 C2 C3 172(2) . . . . no
C1 C2 C3 N2 32(3) . . . . no
N4 C5 C6 C7 -25(3) . . . . no
N6 C5 C6 C7 152(2) . . . . no
C5 C6 C7 N5 64(3) . . . . no
